data_7030245
loop_
_publ_author_name
'Maekawa, Miyuki'
'Daniliuc, Constantin G.'
'Freytag, Matthias'
'Jones, Peter G.'
'Walter, Marc D.'

_publ_section_title
;
 Complexes of manganese, iron and cobalt with sterically demanding indenyl
 ligands.
;
_journal_issue 34
_journal_name_full 'Dalton transactions (Cambridge, England : 2003)'
_journal_page_first 10317
_journal_page_last 10327
_journal_paper_doi 10.1039/c2dt31136d
_journal_volume 41
_journal_year 2012
_chemical_formula_sum 'C60 H54 Co D18'
_chemical_formula_weight 870.22
_chemical_name_systematic
;
?
;
_space_group_IT_number 14
_symmetry_cell_setting monoclinic
_symmetry_space_group_name_Hall '-P 2ybc'
_symmetry_space_group_name_H-M 'P 1 21/c 1'
_atom_sites_solution_hydrogens geom
_atom_sites_solution_primary direct
_atom_sites_solution_secondary difmap
_audit_creation_method SHELXL-97
_cell_angle_alpha 90.00
_cell_angle_beta 110.734(5)
_cell_angle_gamma 90.00
_cell_formula_units_Z 2
_cell_length_a 13.0890(5)
_cell_length_b 14.2424(5)
_cell_length_c 13.4791(7)
_cell_measurement_reflns_used 13797
_cell_measurement_temperature 100(2)
_cell_measurement_theta_max 72.8248
_cell_measurement_theta_min 3.5032
_cell_volume 2350.02(19)
_computing_cell_refinement
;
CrysAlisPro, Oxford Diffraction Ltd.,
Version 1.171.35.19 (release 27-10-2011 CrysAlis171 .NET)
(compiled Oct 27 2011,15:02:11)
;
_computing_data_collection
;
CrysAlisPro, Oxford Diffraction Ltd.,
Version 1.171.35.19 (release 27-10-2011 CrysAlis171 .NET)
(compiled Oct 27 2011,15:02:11)
;
_computing_data_reduction
;
CrysAlisPro, Oxford Diffraction Ltd.,
Version 1.171.35.19 (release 27-10-2011 CrysAlis171 .NET)
(compiled Oct 27 2011,15:02:11)
;
_computing_molecular_graphics 'Bruker XP'
_computing_publication_material SHELXL-97
_computing_structure_refinement 'SHELXL-97 (Sheldrick, 1997)'
_computing_structure_solution 'SHELXS-97 (Sheldrick, 1990)'
_diffrn_ambient_temperature 100(2)
_diffrn_detector_area_resol_mean 10.3543
_diffrn_measured_fraction_theta_full 0.992
_diffrn_measured_fraction_theta_max 0.992
_diffrn_measurement_device_type 'Oxford Diffraction Xcalibur, Atlas, Nova'
_diffrn_measurement_method '\w scans'
_diffrn_radiation_monochromator mirror
_diffrn_radiation_source 'Nova (Cu) X-ray Source'
_diffrn_radiation_type 'Cu K\a'
_diffrn_radiation_wavelength 1.54184
_diffrn_reflns_av_R_equivalents 0.1048
_diffrn_reflns_av_sigmaI/netI 0.0379
_diffrn_reflns_limit_h_max 15
_diffrn_reflns_limit_h_min -16
_diffrn_reflns_limit_k_max 17
_diffrn_reflns_limit_k_min -17
_diffrn_reflns_limit_l_max 16
_diffrn_reflns_limit_l_min -14
_diffrn_reflns_number 57644
_diffrn_reflns_theta_full 72.98
_diffrn_reflns_theta_max 72.98
_diffrn_reflns_theta_min 3.61
_exptl_absorpt_coefficient_mu 3.135
_exptl_absorpt_correction_T_max 1.00000
_exptl_absorpt_correction_T_min 0.11979
_exptl_absorpt_correction_type multi-scan
_exptl_absorpt_process_details
;
CrysAlisPro, Oxford Diffraction Ltd.,
Version 1.171.35.19 (release 27-10-2011 CrysAlis171 .NET)
(compiled Oct 27 2011,15:02:11)
;
_exptl_crystal_colour red-orange
_exptl_crystal_density_diffrn 1.230
_exptl_crystal_density_method 'not measured'
_exptl_crystal_description prism
_exptl_crystal_F_000 918
_exptl_crystal_size_max 0.20
_exptl_crystal_size_mid 0.04
_exptl_crystal_size_min 0.02
_refine_diff_density_max 0.645
_refine_diff_density_min -0.393
_refine_diff_density_rms 0.058
_refine_ls_extinction_method none
_refine_ls_goodness_of_fit_ref 1.030
_refine_ls_hydrogen_treatment constr
_refine_ls_matrix_type full
_refine_ls_number_parameters 277
_refine_ls_number_reflns 4662
_refine_ls_number_restraints 0
_refine_ls_restrained_S_all 1.030
_refine_ls_R_factor_all 0.0612
_refine_ls_R_factor_gt 0.0497
_refine_ls_shift/su_max 0.001
_refine_ls_shift/su_mean 0.000
_refine_ls_structure_factor_coef Fsqd
_refine_ls_weighting_details 'calc w=1/[\s^2^(Fo^2^)+(0.0739P)^2^+0.9666P] where P=(Fo^2^+2Fc^2^)/3'
_refine_ls_weighting_scheme calc
_refine_ls_wR_factor_gt 0.1216
_refine_ls_wR_factor_ref 0.1297
_reflns_number_gt 3996
_reflns_number_total 4662
_reflns_threshold_expression >2sigma(I)
_cod_data_source_file c2dt31136d.txt
_cod_data_source_block mima51
_cod_original_cell_volume 2350.03(17)
_cod_original_sg_symbol_H-M 'P 21/c'
_cod_original_formula_sum 'C60 H54 D18 Co'
_cod_database_code 7030245

loop_
_symmetry_equiv_pos_as_xyz
'x, y, z'
'-x, y+1/2, -z+1/2'
'-x, -y, -z'
'x, -y-1/2, z-1/2'

loop_
_atom_site_label
_atom_site_type_symbol
_atom_site_fract_x
_atom_site_fract_y
_atom_site_fract_z
_atom_site_U_iso_or_equiv
_atom_site_adp_type
_atom_site_occupancy
_atom_site_symmetry_multiplicity
_atom_site_calc_flag
_atom_site_refinement_flags
Co Co 0.5000 0.5000 0.5000 0.01516(14) Uani 1 2 d S
C1 C 0.39168(16) 0.61269(14) 0.47736(17) 0.0214(4) Uani 1 1 d .
C2 C 0.49980(15) 0.64504(14) 0.49407(15) 0.0188(4) Uani 1 1 d .
H2 H 0.5416 0.6850 0.5502 0.023 Uiso 1 1 calc R
C3 C 0.53533(16) 0.60796(14) 0.41315(17) 0.0219(4) Uani 1 1 d .
C4 C 0.44186(16) 0.56110(14) 0.33624(17) 0.0216(4) Uani 1 1 d .
C5 C 0.35400(16) 0.56382(14) 0.37618(16) 0.0203(4) Uani 1 1 d .
C6 C 0.25299(17) 0.52162(15) 0.31828(17) 0.0222(4) Uani 1 1 d .
H6 H 0.1950 0.5217 0.3452 0.027 Uiso 1 1 calc R
C7 C 0.23966(17) 0.48057(15) 0.22263(18) 0.0234(5) Uani 1 1 d .
H7 H 0.1712 0.4534 0.1824 0.028 Uiso 1 1 calc R
C8 C 0.32607(18) 0.47794(15) 0.18264(18) 0.0247(5) Uani 1 1 d .
H8 H 0.3144 0.4492 0.1159 0.030 Uiso 1 1 calc R
C9 C 0.42615(18) 0.51596(15) 0.23814(18) 0.0233(5) Uani 1 1 d .
H9 H 0.4841 0.5122 0.2114 0.028 Uiso 1 1 calc R
C10 C 0.31889(16) 0.63746(14) 0.53889(17) 0.0214(4) Uani 1 1 d .
H10 H 0.2826 0.5784 0.5493 0.026 Uiso 1 1 calc R
C11 C 0.38018(17) 0.67903(16) 0.64836(18) 0.0273(5) Uani 1 1 d .
H11A H 0.4161 0.7382 0.6402 0.033 Uiso 1 1 calc R
H11B H 0.4378 0.6347 0.6896 0.033 Uiso 1 1 calc R
C12 C 0.3033(2) 0.69873(17) 0.70908(19) 0.0325(5) Uani 1 1 d .
H12A H 0.2734 0.6387 0.7240 0.039 Uiso 1 1 calc R
H12B H 0.3448 0.7288 0.7778 0.039 Uiso 1 1 calc R
C13 C 0.20946(19) 0.76261(17) 0.64591(19) 0.0321(5) Uani 1 1 d .
H13A H 0.1575 0.7690 0.6839 0.039 Uiso 1 1 calc R
H13B H 0.2384 0.8258 0.6401 0.039 Uiso 1 1 calc R
C14 C 0.14971(17) 0.72366(16) 0.53524(19) 0.0281(5) Uani 1 1 d .
H14A H 0.0926 0.7686 0.4945 0.034 Uiso 1 1 calc R
H14B H 0.1134 0.6639 0.5408 0.034 Uiso 1 1 calc R
C15 C 0.22873(17) 0.70647(15) 0.47636(18) 0.0249(5) Uani 1 1 d .
H15A H 0.2621 0.7667 0.4672 0.030 Uiso 1 1 calc R
H15B H 0.1883 0.6804 0.4051 0.030 Uiso 1 1 calc R
C16 C 0.64186(16) 0.62658(14) 0.39665(17) 0.0218(4) Uani 1 1 d .
H16 H 0.6674 0.5657 0.3766 0.026 Uiso 1 1 calc R
C17 C 0.62573(17) 0.69570(15) 0.30502(18) 0.0257(5) Uani 1 1 d .
H17A H 0.5684 0.6715 0.2402 0.031 Uiso 1 1 calc R
H17B H 0.6009 0.7569 0.3229 0.031 Uiso 1 1 calc R
C18 C 0.73139(18) 0.70937(17) 0.28349(18) 0.0289(5) Uani 1 1 d .
H18A H 0.7520 0.6495 0.2583 0.035 Uiso 1 1 calc R
H18B H 0.7197 0.7568 0.2268 0.035 Uiso 1 1 calc R
C19 C 0.82376(18) 0.74143(16) 0.38268(19) 0.0297(5) Uani 1 1 d .
H19A H 0.8077 0.8054 0.4019 0.036 Uiso 1 1 calc R
H19B H 0.8925 0.7443 0.3677 0.036 Uiso 1 1 calc R
C20 C 0.83910(17) 0.67559(16) 0.47570(18) 0.0274(5) Uani 1 1 d .
H20A H 0.8953 0.7016 0.5401 0.033 Uiso 1 1 calc R
H20B H 0.8650 0.6138 0.4606 0.033 Uiso 1 1 calc R
C21 C 0.73160(17) 0.66277(15) 0.49576(17) 0.0253(5) Uani 1 1 d .
H21A H 0.7428 0.6177 0.5546 0.030 Uiso 1 1 calc R
H21B H 0.7090 0.7236 0.5170 0.030 Uiso 1 1 calc R
C91 C 0.0718(2) 0.0658(2) 0.3987(2) 0.0442(7) Uani 1 1 d .
H91 H 0.0791 0.1029 0.4595 0.053 Uiso 1 1 calc R
C92 C 0.0451(2) 0.10784(19) 0.3016(2) 0.0414(6) Uani 1 1 d .
H92 H 0.0349 0.1739 0.2953 0.050 Uiso 1 1 calc R
C93 C 0.0331(2) 0.0546(2) 0.2126(2) 0.0384(6) Uani 1 1 d .
H93 H 0.0148 0.0838 0.1452 0.046 Uiso 1 1 calc R
C94 C 0.0478(2) -0.0415(2) 0.2220(2) 0.0386(6) Uani 1 1 d .
H94 H 0.0387 -0.0787 0.1610 0.046 Uiso 1 1 calc R
C95 C 0.0758(2) -0.08356(19) 0.3210(2) 0.0395(6) Uani 1 1 d .
H95 H 0.0866 -0.1495 0.3278 0.047 Uiso 1 1 calc R
C96 C 0.0880(2) -0.0298(2) 0.4091(2) 0.0420(6) Uani 1 1 d .
H96 H 0.1076 -0.0585 0.4769 0.050 Uiso 1 1 calc R
C97 C 0.3939(2) -0.0209(2) 0.4384(2) 0.0396(6) Uani 1 1 d .
H97 H 0.3206 -0.0353 0.3959 0.047 Uiso 1 1 calc R
C98 C 0.4243(2) 0.07082(19) 0.4653(2) 0.0392(6) Uani 1 1 d .
H98 H 0.3720 0.1198 0.4413 0.047 Uiso 1 1 calc R
C99 C 0.5304(2) 0.09156(18) 0.5268(2) 0.0399(6) Uani 1 1 d .
H99 H 0.5514 0.1549 0.5453 0.048 Uiso 1 1 calc R

loop_
_atom_site_aniso_label
_atom_site_aniso_U_11
_atom_site_aniso_U_22
_atom_site_aniso_U_33
_atom_site_aniso_U_23
_atom_site_aniso_U_13
_atom_site_aniso_U_12
Co 0.0125(2) 0.0172(2) 0.0166(2) -0.00017(17) 0.00630(17) 0.00022(16)
C1 0.0186(9) 0.0225(10) 0.0224(11) 0.0010(8) 0.0064(8) 0.0017(8)
C2 0.0189(10) 0.0160(9) 0.0214(11) -0.0004(7) 0.0070(8) 0.0005(7)
C3 0.0193(10) 0.0220(10) 0.0245(11) 0.0022(8) 0.0077(8) 0.0013(8)
C4 0.0211(10) 0.0229(10) 0.0217(11) 0.0013(8) 0.0085(8) 0.0005(8)
C5 0.0190(9) 0.0218(9) 0.0203(10) 0.0026(8) 0.0073(8) 0.0014(8)
C6 0.0174(10) 0.0273(10) 0.0225(11) 0.0028(8) 0.0076(9) 0.0007(8)
C7 0.0175(10) 0.0287(10) 0.0218(11) -0.0017(8) 0.0042(9) -0.0014(8)
C8 0.0256(11) 0.0295(10) 0.0190(11) -0.0024(9) 0.0080(9) -0.0002(9)
C9 0.0230(11) 0.0293(11) 0.0205(11) 0.0012(8) 0.0112(9) 0.0004(8)
C10 0.0223(10) 0.0210(10) 0.0251(11) -0.0021(8) 0.0136(9) 0.0000(8)
C11 0.0212(10) 0.0333(11) 0.0253(12) 0.0007(9) 0.0055(9) 0.0038(9)
C12 0.0357(13) 0.0389(13) 0.0233(12) -0.0045(10) 0.0109(10) 0.0026(10)
C13 0.0329(12) 0.0358(12) 0.0339(13) -0.0041(10) 0.0194(11) 0.0068(10)
C14 0.0196(10) 0.0346(12) 0.0315(13) 0.0040(10) 0.0109(9) 0.0050(9)
C15 0.0237(11) 0.0286(11) 0.0236(11) -0.0011(9) 0.0098(9) -0.0010(8)
C16 0.0192(9) 0.0222(10) 0.0279(12) 0.0027(8) 0.0129(9) 0.0009(8)
C17 0.0196(10) 0.0286(11) 0.0273(12) 0.0039(9) 0.0064(9) 0.0016(8)
C18 0.0258(11) 0.0368(12) 0.0245(12) 0.0068(9) 0.0093(9) 0.0003(9)
C19 0.0222(11) 0.0327(12) 0.0361(13) 0.0026(10) 0.0128(10) -0.0058(9)
C20 0.0179(10) 0.0338(12) 0.0295(12) 0.0018(9) 0.0070(9) -0.0001(9)
C21 0.0244(11) 0.0289(11) 0.0243(11) 0.0082(9) 0.0107(9) 0.0041(9)
C91 0.0417(15) 0.0511(16) 0.0407(16) -0.0171(13) 0.0156(12) -0.0109(12)
C92 0.0364(13) 0.0372(13) 0.0551(18) -0.0018(12) 0.0216(13) -0.0023(11)
C93 0.0262(12) 0.0571(16) 0.0347(14) 0.0087(12) 0.0144(11) 0.0003(11)
C94 0.0276(12) 0.0545(16) 0.0355(15) -0.0128(12) 0.0132(11) -0.0012(11)
C95 0.0340(13) 0.0394(13) 0.0436(15) -0.0002(12) 0.0117(12) 0.0051(11)
C96 0.0353(14) 0.0579(16) 0.0285(14) 0.0028(12) 0.0062(11) -0.0010(12)
C97 0.0310(13) 0.0629(17) 0.0274(13) -0.0054(12) 0.0136(11) -0.0080(12)
C98 0.0503(16) 0.0449(14) 0.0280(13) 0.0072(11) 0.0208(12) 0.0166(12)
C99 0.0611(17) 0.0317(12) 0.0354(14) -0.0055(11) 0.0278(13) -0.0098(12)

loop_
_atom_type_symbol
_atom_type_description
_atom_type_scat_dispersion_real
_atom_type_scat_dispersion_imag
_atom_type_scat_source
C C 0.0181 0.0091 'International Tables Vol C Tables 4.2.6.8 and 6.1.1.4'
H H 0.0000 0.0000 'International Tables Vol C Tables 4.2.6.8 and 6.1.1.4'
Co Co -2.3653 3.6143 'International Tables Vol C Tables 4.2.6.8 and 6.1.1.4'

loop_
_geom_angle_atom_site_label_1
_geom_angle_atom_site_label_2
_geom_angle_atom_site_label_3
_geom_angle
_geom_angle_site_symmetry_1
_geom_angle_site_symmetry_3
C2 Co C2 180.0 3_666 .
C2 Co C3 40.32(8) 3_666 3_666
C2 Co C3 139.69(8) . 3_666
C2 Co C3 139.68(8) 3_666 .
C2 Co C3 40.32(8) . .
C3 Co C3 180.0 3_666 .
C2 Co C1 139.83(7) 3_666 .
C2 Co C1 40.17(7) . .
C3 Co C1 112.02(8) 3_666 .
C3 Co C1 67.98(8) . .
C2 Co C1 40.17(7) 3_666 3_666
C2 Co C1 139.83(7) . 3_666
C3 Co C1 67.98(8) 3_666 3_666
C3 Co C1 112.02(8) . 3_666
C1 Co C1 180.00(7) . 3_666
C2 Co C5 64.92(7) 3_666 3_666
C2 Co C5 115.08(7) . 3_666
C3 Co C5 65.26(7) 3_666 3_666
C3 Co C5 114.74(8) . 3_666
C1 Co C5 140.95(8) . 3_666
C1 Co C5 39.05(8) 3_666 3_666
C2 Co C5 115.08(7) 3_666 .
C2 Co C5 64.92(7) . .
C3 Co C5 114.74(8) 3_666 .
C3 Co C5 65.26(7) . .
C1 Co C5 39.05(8) . .
C1 Co C5 140.95(8) 3_666 .
C5 Co C5 180.0 3_666 .
C2 Co C4 114.93(8) 3_666 .
C2 Co C4 65.07(8) . .
C3 Co C4 140.85(8) 3_666 .
C3 Co C4 39.15(8) . .
C1 Co C4 65.28(8) . .
C1 Co C4 114.72(8) 3_666 .
C5 Co C4 142.68(7) 3_666 .
C5 Co C4 37.32(7) . .
C2 Co C4 65.07(8) 3_666 3_666
C2 Co C4 114.93(8) . 3_666
C3 Co C4 39.15(8) 3_666 3_666
C3 Co C4 140.85(8) . 3_666
C1 Co C4 114.72(8) . 3_666
C1 Co C4 65.28(8) 3_666 3_666
C5 Co C4 37.32(7) 3_666 3_666
C5 Co C4 142.68(7) . 3_666
C4 Co C4 180.00(11) . 3_666
C2 C1 C5 106.89(17) . .
C2 C1 C10 128.37(19) . .
C5 C1 C10 123.85(18) . .
C2 C1 Co 69.01(11) . .
C5 C1 Co 75.91(11) . .
C10 C1 Co 128.77(14) . .
C1 C2 C3 109.41(18) . .
C1 C2 Co 70.81(11) . .
C3 C2 Co 70.37(11) . .
C2 C3 C4 107.11(17) . .
C2 C3 C16 127.87(18) . .
C4 C3 C16 124.21(19) . .
C2 C3 Co 69.31(11) . .
C4 C3 Co 76.34(12) . .
C16 C3 Co 127.79(14) . .
C9 C4 C5 119.47(19) . .
C9 C4 C3 132.82(19) . .
C5 C4 C3 107.70(18) . .
C9 C4 Co 128.98(15) . .
C5 C4 Co 71.22(12) . .
C3 C4 Co 64.52(11) . .
C6 C5 C4 120.04(19) . .
C6 C5 C1 131.60(19) . .
C4 C5 C1 108.35(17) . .
C6 C5 Co 128.73(14) . .
C4 C5 Co 71.46(11) . .
C1 C5 Co 65.04(11) . .
C7 C6 C5 119.0(2) . .
C6 C7 C8 121.2(2) . .
C9 C8 C7 121.4(2) . .
C8 C9 C4 118.9(2) . .
C1 C10 C11 113.80(17) . .
C1 C10 C15 111.05(17) . .
C11 C10 C15 108.69(17) . .
C10 C11 C12 111.56(18) . .
C13 C12 C11 111.29(19) . .
C14 C13 C12 111.28(19) . .
C13 C14 C15 111.07(18) . .
C14 C15 C10 110.27(18) . .
C3 C16 C21 113.30(18) . .
C3 C16 C17 111.09(17) . .
C21 C16 C17 109.43(17) . .
C18 C17 C16 111.10(17) . .
C19 C18 C17 111.34(19) . .
C18 C19 C20 111.81(18) . .
C19 C20 C21 110.91(17) . .
C16 C21 C20 110.87(18) . .
C92 C91 C96 120.5(3) . .
C91 C92 C93 120.2(3) . .
C92 C93 C94 119.7(2) . .
C93 C94 C95 119.8(2) . .
C96 C95 C94 120.0(3) . .
C95 C96 C91 119.8(3) . .
C99 C97 C98 119.9(3) 3_656 .
C99 C98 C97 120.0(2) . .
C97 C99 C98 120.1(2) 3_656 .

loop_
_geom_bond_atom_site_label_1
_geom_bond_atom_site_label_2
_geom_bond_distance
_geom_bond_site_symmetry_2
Co C2 2.067(2) 3_666
Co C2 2.067(2) .
Co C3 2.081(2) 3_666
Co C3 2.081(2) .
Co C1 2.091(2) .
Co C1 2.091(2) 3_666
Co C5 2.237(2) 3_666
Co C5 2.237(2) .
Co C4 2.240(2) .
Co C4 2.240(2) 3_666
C1 C2 1.428(3) .
C1 C5 1.453(3) .
C1 C10 1.510(3) .
C2 C3 1.430(3) .
C3 C4 1.456(3) .
C3 C16 1.511(3) .
C4 C9 1.418(3) .
C4 C5 1.433(3) .
C5 C6 1.410(3) .
C6 C7 1.369(3) .
C7 C8 1.415(3) .
C8 C9 1.369(3) .
C10 C11 1.527(3) .
C10 C15 1.538(3) .
C11 C12 1.532(3) .
C12 C13 1.523(3) .
C13 C14 1.523(3) .
C14 C15 1.530(3) .
C16 C21 1.523(3) .
C16 C17 1.534(3) .
C17 C18 1.523(3) .
C18 C19 1.521(3) .
C19 C20 1.521(3) .
C20 C21 1.535(3) .
C91 C92 1.368(4) .
C91 C96 1.378(4) .
C92 C93 1.380(4) .
C93 C94 1.382(4) .
C94 C95 1.388(4) .
C95 C96 1.374(4) .
C97 C99 1.373(4) 3_656
C97 C98 1.377(4) .
C98 C99 1.373(4) .
C99 C97 1.373(4) 3_656

loop_
_geom_torsion_atom_site_label_1
_geom_torsion_atom_site_label_2
_geom_torsion_atom_site_label_3
_geom_torsion_atom_site_label_4
_geom_torsion
_geom_torsion_site_symmetry_1
_geom_torsion_site_symmetry_4
C2 Co C1 C2 180.0 3_666 .
C3 Co C1 C2 142.75(12) 3_666 .
C3 Co C1 C2 -37.25(12) . .
C1 Co C1 C2 -126(6) 3_666 .
C5 Co C1 C2 65.35(17) 3_666 .
C5 Co C1 C2 -114.65(17) . .
C4 Co C1 C2 -79.97(12) . .
C4 Co C1 C2 100.03(12) 3_666 .
C2 Co C1 C5 -65.34(17) 3_666 .
C2 Co C1 C5 114.65(17) . .
C3 Co C1 C5 -102.60(12) 3_666 .
C3 Co C1 C5 77.40(12) . .
C1 Co C1 C5 -11(6) 3_666 .
C5 Co C1 C5 180.0 3_666 .
C4 Co C1 C5 34.69(11) . .
C4 Co C1 C5 -145.31(11) 3_666 .
C2 Co C1 C10 57.0(2) 3_666 .
C2 Co C1 C10 -123.0(2) . .
C3 Co C1 C10 19.8(2) 3_666 .
C3 Co C1 C10 -160.2(2) . .
C1 Co C1 C10 111(6) 3_666 .
C5 Co C1 C10 -57.7(2) 3_666 .
C5 Co C1 C10 122.4(2) . .
C4 Co C1 C10 157.0(2) . .
C4 Co C1 C10 -23.0(2) 3_666 .
C5 C1 C2 C3 -7.1(2) . .
C10 C1 C2 C3 -176.49(19) . .
Co C1 C2 C3 60.02(14) . .
C5 C1 C2 Co -67.11(13) . .
C10 C1 C2 Co 123.5(2) . .
C2 Co C2 C1 47(8) 3_666 .
C3 Co C2 C1 -60.15(17) 3_666 .
C3 Co C2 C1 119.85(17) . .
C1 Co C2 C1 180.0 3_666 .
C5 Co C2 C1 -140.79(12) 3_666 .
C5 Co C2 C1 39.21(12) . .
C4 Co C2 C1 80.55(12) . .
C4 Co C2 C1 -99.44(12) 3_666 .
C2 Co C2 C3 -73(100) 3_666 .
C3 Co C2 C3 180.000(1) 3_666 .
C1 Co C2 C3 -119.85(17) . .
C1 Co C2 C3 60.15(17) 3_666 .
C5 Co C2 C3 99.36(12) 3_666 .
C5 Co C2 C3 -80.64(12) . .
C4 Co C2 C3 -39.29(11) . .
C4 Co C2 C3 140.71(11) 3_666 .
C1 C2 C3 C4 7.3(2) . .
Co C2 C3 C4 67.64(14) . .
C1 C2 C3 C16 177.29(19) . .
Co C2 C3 C16 -122.4(2) . .
C1 C2 C3 Co -60.29(14) . .
C2 Co C3 C2 180.0 3_666 .
C3 Co C3 C2 169(5) 3_666 .
C1 Co C3 C2 37.12(11) . .
C1 Co C3 C2 -142.88(11) 3_666 .
C5 Co C3 C2 -100.27(12) 3_666 .
C5 Co C3 C2 79.73(12) . .
C4 Co C3 C2 114.55(16) . .
C4 Co C3 C2 -65.45(16) 3_666 .
C2 Co C3 C4 65.44(16) 3_666 .
C2 Co C3 C4 -114.55(16) . .
C3 Co C3 C4 54(5) 3_666 .
C1 Co C3 C4 -77.43(12) . .
C1 Co C3 C4 102.57(12) 3_666 .
C5 Co C3 C4 145.18(11) 3_666 .
C5 Co C3 C4 -34.83(11) . .
C4 Co C3 C4 180.0 3_666 .
C2 Co C3 C16 -57.5(2) 3_666 .
C2 Co C3 C16 122.5(2) . .
C3 Co C3 C16 -69(5) 3_666 .
C1 Co C3 C16 159.6(2) . .
C1 Co C3 C16 -20.4(2) 3_666 .
C5 Co C3 C16 22.2(2) 3_666 .
C5 Co C3 C16 -157.8(2) . .
C4 Co C3 C16 -122.9(2) . .
C4 Co C3 C16 57.1(2) 3_666 .
C2 C3 C4 C9 176.5(2) . .
C16 C3 C4 C9 6.1(4) . .
Co C3 C4 C9 -120.6(2) . .
C2 C3 C4 C5 -4.7(2) . .
C16 C3 C4 C5 -175.09(18) . .
Co C3 C4 C5 58.23(14) . .
C2 C3 C4 Co -62.92(13) . .
C16 C3 C4 Co 126.7(2) . .
C2 Co C4 C9 -13.9(2) 3_666 .
C2 Co C4 C9 166.1(2) . .
C3 Co C4 C9 -54.3(2) 3_666 .
C3 Co C4 C9 125.7(2) . .
C1 Co C4 C9 -149.4(2) . .
C1 Co C4 C9 30.6(2) 3_666 .
C5 Co C4 C9 66.8(2) 3_666 .
C5 Co C4 C9 -113.2(2) . .
C4 Co C4 C9 -108(21) 3_666 .
C2 Co C4 C5 99.28(12) 3_666 .
C2 Co C4 C5 -80.72(12) . .
C3 Co C4 C5 58.82(17) 3_666 .
C3 Co C4 C5 -121.19(17) . .
C1 Co C4 C5 -36.25(12) . .
C1 Co C4 C5 143.75(12) 3_666 .
C5 Co C4 C5 180.0 3_666 .
C4 Co C4 C5 6(21) 3_666 .
C2 Co C4 C3 -139.54(11) 3_666 .
C2 Co C4 C3 40.47(11) . .
C3 Co C4 C3 180.0 3_666 .
C1 Co C4 C3 84.93(13) . .
C1 Co C4 C3 -95.07(13) 3_666 .
C5 Co C4 C3 -58.81(17) 3_666 .
C5 Co C4 C3 121.19(17) . .
C4 Co C4 C3 127(21) 3_666 .
C9 C4 C5 C6 0.2(3) . .
C3 C4 C5 C6 -178.80(18) . .
Co C4 C5 C6 -124.64(19) . .
C9 C4 C5 C1 179.36(18) . .
C3 C4 C5 C1 0.4(2) . .
Co C4 C5 C1 54.54(14) . .
C9 C4 C5 Co 124.82(19) . .
C3 C4 C5 Co -54.16(14) . .
C2 C1 C5 C6 -176.9(2) . .
C10 C1 C5 C6 -6.9(3) . .
Co C1 C5 C6 120.6(2) . .
C2 C1 C5 C4 4.1(2) . .
C10 C1 C5 C4 174.07(18) . .
Co C1 C5 C4 -58.41(14) . .
C2 C1 C5 Co 62.48(13) . .
C10 C1 C5 Co -127.5(2) . .
C2 Co C5 C6 15.2(2) 3_666 .
C2 Co C5 C6 -164.8(2) . .
C3 Co C5 C6 -29.4(2) 3_666 .
C3 Co C5 C6 150.6(2) . .
C1 Co C5 C6 -124.4(2) . .
C1 Co C5 C6 55.6(2) 3_666 .
C5 Co C5 C6 -146(4) 3_666 .
C4 Co C5 C6 114.1(2) . .
C4 Co C5 C6 -65.9(2) 3_666 .
C2 Co C5 C4 -98.85(12) 3_666 .
C2 Co C5 C4 81.15(12) . .
C3 Co C5 C4 -143.51(12) 3_666 .
C3 Co C5 C4 36.49(12) . .
C1 Co C5 C4 121.49(17) . .
C1 Co C5 C4 -58.51(17) 3_666 .
C5 Co C5 C4 100(4) 3_666 .
C4 Co C5 C4 180.0 3_666 .
C2 Co C5 C1 139.66(11) 3_666 .
C2 Co C5 C1 -40.34(11) . .
C3 Co C5 C1 95.00(13) 3_666 .
C3 Co C5 C1 -85.00(13) . .
C1 Co C5 C1 180.0 3_666 .
C5 Co C5 C1 -22(4) 3_666 .
C4 Co C5 C1 -121.49(17) . .
C4 Co C5 C1 58.51(17) 3_666 .
C4 C5 C6 C7 -1.7(3) . .
C1 C5 C6 C7 179.3(2) . .
Co C5 C6 C7 -91.3(2) . .
C5 C6 C7 C8 1.5(3) . .
C6 C7 C8 C9 0.2(3) . .
C7 C8 C9 C4 -1.8(3) . .
C5 C4 C9 C8 1.6(3) . .
C3 C4 C9 C8 -179.8(2) . .
Co C4 C9 C8 90.5(2) . .
C2 C1 C10 C11 -18.6(3) . .
C5 C1 C10 C11 173.66(19) . .
Co C1 C10 C11 74.3(2) . .
C2 C1 C10 C15 104.4(2) . .
C5 C1 C10 C15 -63.3(2) . .
Co C1 C10 C15 -162.69(15) . .
C1 C10 C11 C12 -177.47(18) . .
C15 C10 C11 C12 58.2(2) . .
C10 C11 C12 C13 -55.9(3) . .
C11 C12 C13 C14 53.6(3) . .
C12 C13 C14 C15 -55.3(3) . .
C13 C14 C15 C10 58.5(2) . .
C1 C10 C15 C14 174.80(17) . .
C11 C10 C15 C14 -59.3(2) . .
C2 C3 C16 C21 20.6(3) . .
C4 C3 C16 C21 -171.08(18) . .
Co C3 C16 C21 -71.5(2) . .
C2 C3 C16 C17 -103.1(2) . .
C4 C3 C16 C17 65.3(3) . .
Co C3 C16 C17 164.80(15) . .
C3 C16 C17 C18 -176.16(18) . .
C21 C16 C17 C18 58.0(2) . .
C16 C17 C18 C19 -56.0(2) . .
C17 C18 C19 C20 54.1(3) . .
C18 C19 C20 C21 -54.3(3) . .
C3 C16 C21 C20 177.14(17) . .
C17 C16 C21 C20 -58.3(2) . .
C19 C20 C21 C16 56.8(2) . .
C96 C91 C92 C93 0.7(4) . .
C91 C92 C93 C94 0.2(4) . .
C92 C93 C94 C95 -0.8(3) . .
C93 C94 C95 C96 0.6(4) . .
C94 C95 C96 C91 0.3(4) . .
C92 C91 C96 C95 -0.9(4) . .
C99 C97 C98 C99 0.0(4) 3_656 .
C97 C98 C99 C97 0.0(4) . 3_656
